data_7159127
loop_
_publ_author_name
'Kohei, Miki'
'Takizawa, Naoki'
'Tsutsumi, Ryosuke'
'Xu, Wei'
'Kumagai, Naoya'

_publ_section_title
;
 Azo-tagged C4N4 fluorophores: unusual overcrowded structures and their
 application to fluorescent imaging.
;
_journal_issue 14
_journal_name_full 'Organic &amp; biomolecular chemistry'
_journal_page_first 2889
_journal_page_last 2893
_journal_paper_doi 10.1039/d3ob00049d
_journal_volume 21
_journal_year 2023
_chemical_formula_moiety 'C20 H8 F12 N4'
_chemical_formula_sum 'C20 H8 F12 N4'
_chemical_formula_weight 532.29
_space_group_crystal_system monoclinic
_space_group_IT_number 14
_space_group_name_Hall '-P 2yn'
_space_group_name_H-M_alt 'P 1 21/n 1'
_atom_sites_solution_hydrogens geom
_atom_sites_solution_primary direct
_atom_sites_solution_secondary difmap
_audit_update_record
;
2023-01-07 deposited with the CCDC.	2023-01-26 downloaded from the CCDC.
;
_cell_angle_alpha 90.0000
_cell_angle_beta 101.588(7)
_cell_angle_gamma 90.0000
_cell_formula_units_Z 4
_cell_length_a 7.93703(15)
_cell_length_b 15.3896(3)
_cell_length_c 16.2323(3)
_cell_measurement_reflns_used 18027
_cell_measurement_temperature 93
_cell_measurement_theta_max 68.30
_cell_measurement_theta_min 4.00
_cell_volume 1942.32(8)
_computing_cell_refinement 'RAPID AUTO'
_computing_data_collection 'RAPID AUTO (Rigaku, ????)'
_computing_data_reduction 'RAPID AUTO'
_computing_molecular_graphics 'CrystalStructure 4.2.2'
_computing_publication_material 'CrystalStructure 4.2.2 (Rigaku, 2016)'
_computing_structure_refinement 'SHELXL Version 2014/7 (Sheldrick, 2008)'
_computing_structure_solution 'SHELXT Version 2014/5 (Sheldrick, 2014)'
_diffrn_ambient_temperature 93
_diffrn_detector_area_resol_mean 10.000
_diffrn_measured_fraction_theta_full 1.000
_diffrn_measured_fraction_theta_max 1.000
_diffrn_measurement_device_type 'Rigaku R-AXIS RAPID'
_diffrn_measurement_method \w
_diffrn_radiation_type 'Cu K\a'
_diffrn_radiation_wavelength 1.54187
_diffrn_reflns_av_R_equivalents 0.0399
_diffrn_reflns_Laue_measured_fraction_full 1.000
_diffrn_reflns_Laue_measured_fraction_max 1.000
_diffrn_reflns_limit_h_max 9
_diffrn_reflns_limit_h_min -9
_diffrn_reflns_limit_k_max 18
_diffrn_reflns_limit_k_min -18
_diffrn_reflns_limit_l_max 19
_diffrn_reflns_limit_l_min -19
_diffrn_reflns_number 22676
_diffrn_reflns_point_group_measured_fraction_full 1.000
_diffrn_reflns_point_group_measured_fraction_max 1.000
_diffrn_reflns_theta_full 67.687
_diffrn_reflns_theta_max 68.239
_diffrn_reflns_theta_min 3.998
_diffrn_standards_number 0
_exptl_absorpt_coefficient_mu 1.746
_exptl_absorpt_correction_T_max 0.705
_exptl_absorpt_correction_T_min 0.482
_exptl_absorpt_correction_type multi-scan
_exptl_absorpt_process_details 'ABSCOR (Rigaku, 1995)'
_exptl_crystal_colour orange
_exptl_crystal_density_diffrn 1.820
_exptl_crystal_density_method 'not measured'
_exptl_crystal_description block
_exptl_crystal_F_000 1056.00
_exptl_crystal_size_max 0.300
_exptl_crystal_size_mid 0.200
_exptl_crystal_size_min 0.200
_refine_diff_density_max 0.68
_refine_diff_density_min -0.29
_refine_ls_extinction_method none
_refine_ls_goodness_of_fit_ref 1.032
_refine_ls_hydrogen_treatment constr
_refine_ls_number_parameters 325
_refine_ls_number_reflns 3561
_refine_ls_number_restraints 0
_refine_ls_R_factor_all 0.0614
_refine_ls_R_factor_gt 0.0547
_refine_ls_shift/su_max 0.000
_refine_ls_structure_factor_coef Fsqd
_refine_ls_weighting_details 'w = 1/[\s^2^(Fo^2^)+(0.0936P)^2^+1.1737P] where P=(Fo^2^+2Fc^2^)/3'
_refine_ls_weighting_scheme calc
_refine_ls_wR_factor_gt 0.1485
_refine_ls_wR_factor_ref 0.1548
_reflns_Friedel_coverage 0.000
_reflns_number_gt 3037
_reflns_number_total 3561
_reflns_threshold_expression F^2^>2.0\s(F^2^)
_cod_data_source_file d3ob00049d2.cif
_cod_data_source_block 170502-2kumagai
_cod_depositor_comments 'Adding full bibliography for 7159126--7159129.cif.'
_cod_original_cell_volume 1942.33(8)
_cod_database_code 7159127

loop_
_space_group_symop_id
_space_group_symop_operation_xyz
1 +X,+Y,+Z
2 1/2-X,1/2+Y,1/2-Z
3 -X,-Y,-Z
4 -1/2+X,-1/2-Y,-1/2+Z

loop_
_atom_site_label
_atom_site_type_symbol
_atom_site_fract_x
_atom_site_fract_y
_atom_site_fract_z
_atom_site_U_iso_or_equiv
_atom_site_adp_type
_atom_site_occupancy
_atom_site_site_symmetry_order
_atom_site_calc_flag
_atom_site_refinement_flags_posn
_atom_site_refinement_flags_adp
_atom_site_refinement_flags_occupancy
_atom_site_disorder_assembly
_atom_site_disorder_group
F1 F 0.9065(2) 0.60884(9) 0.78427(9) 0.0439(4) Uani 1 1 d . . . . .
F2 F 0.5914(2) 0.89351(10) 0.46612(11) 0.0602(5) Uani 1 1 d . . . . .
F3 F 1.1433(2) 0.63178(12) 0.74524(11) 0.0571(5) Uani 1 1 d . . . . .
F4 F 0.8489(3) 0.22157(11) 0.67452(10) 0.0588(5) Uani 1 1 d . . . . .
F5 F 0.8867(3) 0.09539(10) 0.62632(11) 0.0602(5) Uani 1 1 d . . . . .
F6 F 0.6679(2) 0.93140(11) 0.59393(11) 0.0587(5) Uani 1 1 d . . . . .
F7 F 1.0196(3) 0.73593(11) 0.79827(10) 0.0652(6) Uani 1 1 d . . . . .
F8 F 0.8525(2) 0.92971(10) 0.51517(13) 0.0634(5) Uani 1 1 d . . . . .
F9 F 0.5011(2) 0.13036(12) 0.26581(12) 0.0658(5) Uani 1 1 d . . . . .
F10 F 1.0771(2) 0.19528(14) 0.62911(12) 0.0698(6) Uani 1 1 d . . . . .
F11 F 0.6657(3) 0.03701(11) 0.33500(12) 0.0778(7) Uani 1 1 d . . . . .
F12 F 0.7628(3) 0.12852(15) 0.25777(14) 0.0834(7) Uani 1 1 d . . . . .
N13 N 0.5456(2) 0.58690(13) 0.41089(13) 0.0341(5) Uani 1 1 d . . . . .
N14 N 0.5257(2) 0.43830(13) 0.36751(12) 0.0336(5) Uani 1 1 d . . . . .
N15 N 0.9479(2) 0.46883(13) 0.50165(13) 0.0344(5) Uani 1 1 d . . . . .
N16 N 0.3400(3) 0.54192(14) 0.29940(13) 0.0412(5) Uani 1 1 d . . . . .
H16A H 0.2998 0.5954 0.2948 0.049 Uiso 1 1 calc R U . . .
H16B H 0.2906 0.5015 0.2644 0.049 Uiso 1 1 calc R U . . .
C17 C 0.7151(3) 0.32773(15) 0.43543(15) 0.0332(5) Uani 1 1 d . . . . .
C18 C 0.4776(3) 0.52200(15) 0.36013(15) 0.0331(5) Uani 1 1 d . . . . .
C19 C 0.7579(3) 0.64253(15) 0.52272(15) 0.0321(5) Uani 1 1 d . . . . .
C20 C 0.7625(3) 0.79434(15) 0.55758(16) 0.0351(5) Uani 1 1 d . . . . .
C21 C 0.8469(3) 0.62456(15) 0.60414(15) 0.0338(5) Uani 1 1 d . . . . .
H21 H 0.8750 0.5663 0.6206 0.041 Uiso 1 1 calc R U . . .
C22 C 0.8942(3) 0.69132(15) 0.66070(15) 0.0347(5) Uani 1 1 d . . . . .
C23 C 0.7751(3) 0.48928(15) 0.46319(15) 0.0331(5) Uani 1 1 d . . . . .
C24 C 0.6954(3) 0.57110(15) 0.46237(15) 0.0331(5) Uani 1 1 d . . . . .
C25 C 0.6721(3) 0.42153(15) 0.42154(15) 0.0329(5) Uani 1 1 d . . . . .
C26 C 0.6658(3) 0.26885(15) 0.36994(16) 0.0348(5) Uani 1 1 d . . . . .
H26 H 0.6083 0.2886 0.3162 0.042 Uiso 1 1 calc R U . . .
C27 C 0.7143(3) 0.72758(16) 0.50042(16) 0.0347(5) Uani 1 1 d . . . . .
H27 H 0.6509 0.7403 0.4456 0.042 Uiso 1 1 calc R U . . .
C28 C 0.7920(3) 0.29729(16) 0.51422(15) 0.0356(5) Uani 1 1 d . . . . .
H28 H 0.8245 0.3370 0.5595 0.043 Uiso 1 1 calc R U . . .
C29 C 0.8219(3) 0.20929(16) 0.52741(16) 0.0373(6) Uani 1 1 d . . . . .
C30 C 0.8538(3) 0.77730(16) 0.63813(15) 0.0360(5) Uani 1 1 d . . . . .
H30 H 0.8881 0.8232 0.6770 0.043 Uiso 1 1 calc R U . . .
C31 C 0.7773(3) 0.15024(16) 0.46222(16) 0.0379(6) Uani 1 1 d . . . . .
H31 H 0.7986 0.0899 0.4714 0.046 Uiso 1 1 calc R U . . .
C32 C 0.7012(3) 0.18085(16) 0.38355(16) 0.0369(6) Uani 1 1 d . . . . .
C33 C 0.7185(3) 0.88672(17) 0.53264(17) 0.0419(6) Uani 1 1 d . . . . .
C34 C 0.9903(3) 0.66793(17) 0.74727(16) 0.0414(6) Uani 1 1 d . . . . .
C35 C 0.6590(4) 0.11863(17) 0.31115(18) 0.0438(6) Uani 1 1 d . . . . .
C36 C 0.9085(4) 0.17942(17) 0.61382(17) 0.0452(6) Uani 1 1 d . . . . .

loop_
_atom_site_aniso_label
_atom_site_aniso_U_11
_atom_site_aniso_U_22
_atom_site_aniso_U_33
_atom_site_aniso_U_23
_atom_site_aniso_U_13
_atom_site_aniso_U_12
F1 0.0531(9) 0.0397(8) 0.0357(8) 0.0033(6) 0.0016(7) -0.0076(7)
F2 0.0666(11) 0.0367(9) 0.0642(11) 0.0029(8) -0.0186(9) 0.0068(7)
F3 0.0412(9) 0.0735(12) 0.0500(10) 0.0194(8) -0.0064(7) -0.0035(8)
F4 0.0853(13) 0.0473(10) 0.0397(9) 0.0023(7) 0.0031(8) -0.0057(8)
F5 0.0908(13) 0.0357(9) 0.0478(9) 0.0096(7) -0.0013(9) -0.0012(8)
F6 0.0783(12) 0.0369(9) 0.0609(11) -0.0050(8) 0.0134(9) 0.0118(8)
F7 0.1046(15) 0.0400(9) 0.0382(9) -0.0021(7) -0.0163(9) -0.0195(9)
F8 0.0547(10) 0.0342(9) 0.1037(15) 0.0186(9) 0.0219(10) -0.0002(7)
F9 0.0615(11) 0.0613(11) 0.0620(11) -0.0195(9) -0.0176(9) -0.0061(9)
F10 0.0484(10) 0.0918(15) 0.0592(11) 0.0269(10) -0.0131(8) -0.0086(9)
F11 0.1284(18) 0.0291(9) 0.0622(11) -0.0072(8) -0.0136(12) -0.0023(9)
F12 0.0862(14) 0.0958(16) 0.0763(14) -0.0476(12) 0.0358(12) -0.0414(12)
N13 0.0320(10) 0.0312(10) 0.0352(11) 0.0016(8) -0.0027(8) -0.0021(8)
N14 0.0326(10) 0.0314(10) 0.0334(10) 0.0001(8) -0.0016(8) -0.0040(8)
N15 0.0326(10) 0.0291(10) 0.0369(11) -0.0031(8) -0.0039(8) -0.0041(7)
N16 0.0406(11) 0.0321(11) 0.0427(12) 0.0010(9) -0.0111(9) -0.0033(9)
C17 0.0294(11) 0.0308(12) 0.0369(12) -0.0018(10) 0.0006(9) -0.0044(9)
C18 0.0304(11) 0.0328(12) 0.0335(12) 0.0012(9) 0.0000(9) -0.0044(9)
C19 0.0300(11) 0.0295(12) 0.0346(12) -0.0022(10) 0.0016(9) -0.0029(9)
C20 0.0349(12) 0.0290(12) 0.0397(13) -0.0008(10) 0.0035(10) -0.0021(9)
C21 0.0332(12) 0.0287(12) 0.0371(13) 0.0017(9) 0.0013(10) -0.0035(9)
C22 0.0352(12) 0.0315(12) 0.0350(12) -0.0006(10) 0.0016(10) -0.0064(9)
C23 0.0317(12) 0.0295(12) 0.0339(12) -0.0013(9) -0.0033(9) -0.0022(9)
C24 0.0316(12) 0.0297(12) 0.0349(12) 0.0009(9) -0.0007(10) -0.0038(9)
C25 0.0326(12) 0.0318(12) 0.0315(11) -0.0025(9) -0.0002(9) -0.0017(9)
C26 0.0308(12) 0.0322(12) 0.0379(13) -0.0004(10) -0.0015(10) -0.0049(9)
C27 0.0338(12) 0.0339(13) 0.0330(12) 0.0006(10) -0.0011(10) -0.0026(9)
C28 0.0345(12) 0.0332(12) 0.0358(13) -0.0018(10) -0.0006(10) -0.0050(10)
C29 0.0356(13) 0.0340(13) 0.0394(14) 0.0023(10) 0.0011(10) -0.0056(10)
C30 0.0377(13) 0.0330(13) 0.0351(13) -0.0054(10) 0.0022(10) -0.0056(10)
C31 0.0358(12) 0.0277(12) 0.0468(14) 0.0038(10) -0.0001(11) -0.0032(10)
C32 0.0336(12) 0.0310(13) 0.0435(14) -0.0025(10) 0.0011(10) -0.0065(10)
C33 0.0435(14) 0.0345(13) 0.0435(15) -0.0023(11) -0.0018(11) -0.0017(11)
C34 0.0471(15) 0.0366(13) 0.0360(13) -0.0004(11) -0.0021(11) -0.0116(11)
C35 0.0454(14) 0.0333(13) 0.0475(15) -0.0029(11) -0.0033(12) -0.0051(11)
C36 0.0511(16) 0.0366(14) 0.0446(15) 0.0053(12) 0.0016(12) -0.0045(11)

loop_
_atom_type_symbol
_atom_type_description
_atom_type_scat_dispersion_real
_atom_type_scat_dispersion_imag
_atom_type_scat_source
C C 0.0181 0.0091
;
International Tables for Crystallography
(Vol. C, Tables 4.2.6.8 and 6.1.1.4)
;
H H 0.0000 0.0000
;
International Tables for Crystallography
(Vol. C, Table 6.1.1.4)
;
F F 0.0727 0.0534
;
International Tables for Crystallography
(Vol. C, Tables 4.2.6.8 and 6.1.1.4)
;
N N 0.0311 0.0180
;
International Tables for Crystallography
(Vol. C, Tables 4.2.6.8 and 6.1.1.4)
;

loop_
_geom_angle_atom_site_label_1
_geom_angle_atom_site_label_2
_geom_angle_atom_site_label_3
_geom_angle
_geom_angle_site_symmetry_1
_geom_angle_site_symmetry_3
_geom_angle_publ_flag
C24 N13 C18 116.7(2) . . ?
C25 N14 C18 116.1(2) . . ?
N15 N15 C23 113.0(2) 3_766 . ?
C18 N16 H16A 120.0 . . ?
C18 N16 H16B 120.0 . . ?
H16A N16 H16B 120.0 . . ?
C28 C17 C26 119.3(2) . . ?
C28 C17 C25 120.9(2) . . ?
C26 C17 C25 119.6(2) . . ?
N13 C18 N14 126.1(2) . . ?
N13 C18 N16 116.6(2) . . ?
N14 C18 N16 117.2(2) . . ?
C27 C19 C21 119.2(2) . . ?
C27 C19 C24 119.6(2) . . ?
C21 C19 C24 121.0(2) . . ?
C27 C20 C30 120.8(2) . . ?
C27 C20 C33 120.3(2) . . ?
C30 C20 C33 118.9(2) . . ?
C22 C21 C19 120.1(2) . . ?
C22 C21 H21 120.0 . . ?
C19 C21 H21 120.0 . . ?
C21 C22 C30 121.0(2) . . ?
C21 C22 C34 117.6(2) . . ?
C30 C22 C34 121.4(2) . . ?
C24 C23 C25 116.2(2) . . ?
C24 C23 N15 126.4(2) . . ?
C25 C23 N15 117.5(2) . . ?
N13 C24 C23 120.8(2) . . ?
N13 C24 C19 114.5(2) . . ?
C23 C24 C19 124.4(2) . . ?
N14 C25 C23 121.1(2) . . ?
N14 C25 C17 115.5(2) . . ?
C23 C25 C17 123.4(2) . . ?
C32 C26 C17 119.7(2) . . ?
C32 C26 H26 120.1 . . ?
C17 C26 H26 120.1 . . ?
C19 C27 C20 120.4(2) . . ?
C19 C27 H27 119.8 . . ?
C20 C27 H27 119.8 . . ?
C17 C28 C29 120.3(2) . . ?
C17 C28 H28 119.9 . . ?
C29 C28 H28 119.9 . . ?
C28 C29 C31 120.9(2) . . ?
C28 C29 C36 118.4(2) . . ?
C31 C29 C36 120.7(2) . . ?
C20 C30 C22 118.5(2) . . ?
C20 C30 H30 120.8 . . ?
C22 C30 H30 120.8 . . ?
C32 C31 C29 118.7(2) . . ?
C32 C31 H31 120.7 . . ?
C29 C31 H31 120.7 . . ?
C31 C32 C26 121.0(2) . . ?
C31 C32 C35 119.6(2) . . ?
C26 C32 C35 119.4(2) . . ?
F2 C33 F8 107.3(2) . . ?
F2 C33 F6 105.9(2) . . ?
F8 C33 F6 106.0(2) . . ?
F2 C33 C20 113.1(2) . . ?
F8 C33 C20 112.1(2) . . ?
F6 C33 C20 112.0(2) . . ?
F7 C34 F1 107.3(2) . . ?
F7 C34 F3 107.3(2) . . ?
F1 C34 F3 105.2(2) . . ?
F7 C34 C22 112.8(2) . . ?
F1 C34 C22 112.2(2) . . ?
F3 C34 C22 111.6(2) . . ?
F11 C35 F12 108.1(3) . . ?
F11 C35 F9 105.7(2) . . ?
F12 C35 F9 105.3(2) . . ?
F11 C35 C32 113.0(2) . . ?
F12 C35 C32 111.7(2) . . ?
F9 C35 C32 112.5(2) . . ?
F5 C36 F10 107.9(2) . . ?
F5 C36 F4 106.4(2) . . ?
F10 C36 F4 105.3(2) . . ?
F5 C36 C29 113.1(2) . . ?
F10 C36 C29 111.8(2) . . ?
F4 C36 C29 112.0(2) . . ?

loop_
_geom_bond_atom_site_label_1
_geom_bond_atom_site_label_2
_geom_bond_distance
_geom_bond_site_symmetry_2
_geom_bond_publ_flag
F1 C34 1.338(3) . ?
F2 C33 1.325(3) . ?
F3 C34 1.342(3) . ?
F4 C36 1.343(3) . ?
F5 C36 1.326(3) . ?
F6 C33 1.336(3) . ?
F7 C34 1.326(3) . ?
F8 C33 1.331(3) . ?
F9 C35 1.332(3) . ?
F10 C36 1.334(3) . ?
F11 C35 1.312(3) . ?
F12 C35 1.319(3) . ?
N13 C24 1.331(3) . ?
N13 C18 1.338(3) . ?
N14 C25 1.333(3) . ?
N14 C18 1.342(3) . ?
N15 N15 1.275(4) 3_766 ?
N15 C23 1.424(3) . ?
N16 C18 1.351(3) . ?
N16 H16A 0.8800 . ?
N16 H16B 0.8800 . ?
C17 C28 1.384(3) . ?
C17 C26 1.392(3) . ?
C17 C25 1.490(3) . ?
C19 C27 1.383(3) . ?
C19 C21 1.395(3) . ?
C19 C24 1.490(3) . ?
C20 C27 1.386(3) . ?
C20 C30 1.387(3) . ?
C20 C33 1.500(3) . ?
C21 C22 1.379(3) . ?
C21 H21 0.9500 . ?
C22 C30 1.393(3) . ?
C22 C34 1.502(3) . ?
C23 C24 1.408(3) . ?
C23 C25 1.411(3) . ?
C26 C32 1.392(3) . ?
C26 H26 0.9500 . ?
C27 H27 0.9500 . ?
C28 C29 1.384(4) . ?
C28 H28 0.9500 . ?
C29 C31 1.386(3) . ?
C29 C36 1.504(4) . ?
C30 H30 0.9500 . ?
C31 C32 1.381(3) . ?
C31 H31 0.9500 . ?
C32 C35 1.501(3) . ?

loop_
_geom_torsion_atom_site_label_1
_geom_torsion_atom_site_label_2
_geom_torsion_atom_site_label_3
_geom_torsion_atom_site_label_4
_geom_torsion
_geom_torsion_site_symmetry_1
_geom_torsion_site_symmetry_2
_geom_torsion_site_symmetry_3
_geom_torsion_site_symmetry_4
_geom_torsion_publ_flag
C24 N13 C18 N14 14.6(4) . . . . ?
C24 N13 C18 N16 -170.3(2) . . . . ?
C25 N14 C18 N13 -11.8(4) . . . . ?
C25 N14 C18 N16 173.1(2) . . . . ?
C27 C19 C21 C22 -1.6(4) . . . . ?
C24 C19 C21 C22 -175.9(2) . . . . ?
C19 C21 C22 C30 0.3(4) . . . . ?
C19 C21 C22 C34 -179.8(2) . . . . ?
N15 N15 C23 C24 -34.3(4) 3_766 . . . ?
N15 N15 C23 C25 145.6(3) 3_766 . . . ?
C18 N13 C24 C23 -0.8(3) . . . . ?
C18 N13 C24 C19 -174.8(2) . . . . ?
C25 C23 C24 N13 -13.4(4) . . . . ?
N15 C23 C24 N13 166.5(2) . . . . ?
C25 C23 C24 C19 160.0(2) . . . . ?
N15 C23 C24 C19 -20.1(4) . . . . ?
C27 C19 C24 N13 -29.7(3) . . . . ?
C21 C19 C24 N13 144.6(2) . . . . ?
C27 C19 C24 C23 156.5(2) . . . . ?
C21 C19 C24 C23 -29.2(4) . . . . ?
C18 N14 C25 C23 -4.5(4) . . . . ?
C18 N14 C25 C17 174.2(2) . . . . ?
C24 C23 C25 N14 16.3(4) . . . . ?
N15 C23 C25 N14 -163.7(2) . . . . ?
C24 C23 C25 C17 -162.3(2) . . . . ?
N15 C23 C25 C17 17.7(4) . . . . ?
C28 C17 C25 N14 -142.9(2) . . . . ?
C26 C17 C25 N14 32.3(3) . . . . ?
C28 C17 C25 C23 35.8(4) . . . . ?
C26 C17 C25 C23 -149.0(2) . . . . ?
C28 C17 C26 C32 -2.8(4) . . . . ?
C25 C17 C26 C32 -178.0(2) . . . . ?
C21 C19 C27 C20 1.7(4) . . . . ?
C24 C19 C27 C20 176.1(2) . . . . ?
C30 C20 C27 C19 -0.5(4) . . . . ?
C33 C20 C27 C19 178.6(2) . . . . ?
C26 C17 C28 C29 0.9(4) . . . . ?
C25 C17 C28 C29 176.1(2) . . . . ?
C17 C28 C29 C31 0.7(4) . . . . ?
C17 C28 C29 C36 179.1(2) . . . . ?
C27 C20 C30 C22 -0.9(4) . . . . ?
C33 C20 C30 C22 -180.0(2) . . . . ?
C21 C22 C30 C20 1.0(4) . . . . ?
C34 C22 C30 C20 -179.0(2) . . . . ?
C28 C29 C31 C32 -0.4(4) . . . . ?
C36 C29 C31 C32 -178.7(2) . . . . ?
C29 C31 C32 C26 -1.5(4) . . . . ?
C29 C31 C32 C35 177.3(2) . . . . ?
C17 C26 C32 C31 3.1(4) . . . . ?
C17 C26 C32 C35 -175.7(2) . . . . ?
C27 C20 C33 F2 19.8(4) . . . . ?
C30 C20 C33 F2 -161.1(2) . . . . ?
C27 C20 C33 F8 -101.6(3) . . . . ?
C30 C20 C33 F8 77.5(3) . . . . ?
C27 C20 C33 F6 139.4(2) . . . . ?
C30 C20 C33 F6 -41.5(3) . . . . ?
C21 C22 C34 F7 -175.8(2) . . . . ?
C30 C22 C34 F7 4.2(4) . . . . ?
C21 C22 C34 F1 -54.5(3) . . . . ?
C30 C22 C34 F1 125.4(3) . . . . ?
C21 C22 C34 F3 63.3(3) . . . . ?
C30 C22 C34 F3 -116.7(3) . . . . ?
C31 C32 C35 F11 14.2(4) . . . . ?
C26 C32 C35 F11 -167.0(2) . . . . ?
C31 C32 C35 F12 -108.0(3) . . . . ?
C26 C32 C35 F12 70.8(3) . . . . ?
C31 C32 C35 F9 133.8(3) . . . . ?
C26 C32 C35 F9 -47.4(3) . . . . ?
C28 C29 C36 F5 161.7(2) . . . . ?
C31 C29 C36 F5 -20.0(4) . . . . ?
C28 C29 C36 F10 -76.4(3) . . . . ?
C31 C29 C36 F10 102.0(3) . . . . ?
C28 C29 C36 F4 41.4(3) . . . . ?
C31 C29 C36 F4 -140.2(2) . . . . ?
